data_7025963
loop_
_publ_author_name
'Esparza-Ruiz, Adriana'
'Gonz\'alez-G\'omez, Guadalupe'
'Mijangos, Edgar'
'Pe\~na-Hueso, Adri\'an'
'L\'opez-Sandoval, Horacio'
'Flores-Parra, Angelina'
'Contreras, Rosalinda'
'Barba-Behrens, Norah'

_publ_section_title
;
 Coordination chemistry of a bis(benzimidazole) disulfide: eleven membered
 chelate ring in cobalt(II), zinc(II) and cadmium(II) halide compounds;
 oxidative disulfide cleavage when coordinated to nickel(II).
;
_journal_issue 27
_journal_name_full 'Dalton transactions (Cambridge, England : 2003)'
_journal_page_first 6302
_journal_page_last 6309
_journal_paper_doi 10.1039/c0dt00084a
_journal_volume 39
_journal_year 2010
_chemical_compound_source 'synthesis as described'
_chemical_formula_moiety 'C26 H18 Br2 N4 S2 Zn, 2(C2 H6 O)'
_chemical_formula_sum 'C30 H30 Br2 N4 O2 S2 Zn'
_chemical_formula_weight 767.91
_space_group_IT_number 14
_symmetry_cell_setting monoclinic
_symmetry_Int_Tables_number 14
_symmetry_space_group_name_Hall '-P 2yn'
_symmetry_space_group_name_H-M 'P 1 21/n 1'
_atom_sites_solution_hydrogens geom
_atom_sites_solution_primary direct
_audit_conform_dict_location ftp://ftp.iucr.org/pub/cif_core.dic
_audit_conform_dict_name cif_core.dic
_audit_conform_dict_version 2.3
_audit_creation_date 2009-12-03T13:49:55-00:00
_audit_creation_method 'WinGX routine CIF_UPDATE'
_cell_angle_alpha 90
_cell_angle_beta 107.828(1)
_cell_angle_gamma 90
_cell_formula_units_Z 4
_cell_length_a 12.2875(1)
_cell_length_b 15.7146(2)
_cell_length_c 17.1248(2)
_cell_measurement_reflns_used 25430
_cell_measurement_temperature 173
_cell_measurement_theta_max 27
_cell_measurement_theta_min 3
_cell_measurement_wavelength 0.71073
_cell_volume 3147.89(6)
_computing_cell_refinement 'DENZO/SCALEPACK (Otwinowski & Minor, 1997)'
_computing_data_collection 'COLLECT (Nonius, 1997-2001).'
_computing_data_reduction 'DENZO/SCALEPACK (Otwinowski & Minor, 1997)'
_computing_molecular_graphics 'CAMERON (Watkin et al., 1996)'
_computing_publication_material 'CRYSTALS (Betteridge et al., 2003)'
_computing_structure_refinement 'CRYSTALS (Betteridge et al., 2003)'
_computing_structure_solution 'SHELXS 86 (Sheldrick, 1986)'
_diffrn_ambient_temperature 173
_diffrn_detector 'CCD plate'
_diffrn_detector_area_resol_mean 9
_diffrn_measured_fraction_theta_full 0.996
_diffrn_measured_fraction_theta_max 0.994
_diffrn_measurement_device '95mm CCD camera on \k-goniostat'
_diffrn_measurement_device_type 'Nonius KappaCCD'
_diffrn_measurement_method '\f & \w scans'
_diffrn_orient_matrix_type 'by Bruker AXS Collect from scalepack cell'
_diffrn_orient_matrix_UB_11 0.41929E-2
_diffrn_orient_matrix_UB_12 0.431829E-1
_diffrn_orient_matrix_UB_13 -0.418746E-1
_diffrn_orient_matrix_UB_21 0.73489E-1
_diffrn_orient_matrix_UB_22 -0.255991E-1
_diffrn_orient_matrix_UB_23 -0.22482E-2
_diffrn_orient_matrix_UB_31 -0.434755E-1
_diffrn_orient_matrix_UB_32 -0.391069E-1
_diffrn_orient_matrix_UB_33 -0.447674E-1
_diffrn_radiation_monochromator graphite
_diffrn_radiation_probe x-ray
_diffrn_radiation_type 'Mo K\a'
_diffrn_radiation_wavelength 0.71073
_diffrn_reflns_av_R_equivalents 0.077
_diffrn_reflns_limit_h_max 15
_diffrn_reflns_limit_h_min -15
_diffrn_reflns_limit_k_max 20
_diffrn_reflns_limit_k_min -20
_diffrn_reflns_limit_l_max 22
_diffrn_reflns_limit_l_min -20
_diffrn_reflns_number 43854
_diffrn_reflns_theta_full 26.932
_diffrn_reflns_theta_max 27.482
_diffrn_reflns_theta_min 3.123
_diffrn_source 'Enraf Nonius FR590'
_diffrn_standards_number 0
_exptl_absorpt_coefficient_mu 3.486
_exptl_absorpt_correction_T_max 0.59
_exptl_absorpt_correction_T_min 0.45
_exptl_absorpt_correction_type multi-scan
_exptl_absorpt_process_details 'SADABS (Siemens, 1996)'
_exptl_crystal_colour colourless
_exptl_crystal_density_diffrn 1.62
_exptl_crystal_density_method 'not measured'
_exptl_crystal_description block
_exptl_crystal_F_000 1544
_exptl_crystal_size_max 0.35
_exptl_crystal_size_mid 0.15
_exptl_crystal_size_min 0.15
_refine_diff_density_max 0.85
_refine_diff_density_min -0.67
_refine_ls_extinction_method None
_refine_ls_goodness_of_fit_ref 1.0336
_refine_ls_hydrogen_treatment constr
_refine_ls_matrix_type full
_refine_ls_number_parameters 388
_refine_ls_number_reflns 4858
_refine_ls_number_restraints 47
_refine_ls_R_factor_all 0.0689
_refine_ls_R_factor_gt 0.0377
_refine_ls_shift/su_max 0.000788
_refine_ls_structure_factor_coef F
_refine_ls_weighting_details
;
Method= Modified Sheldrick
w=1/[\s^2^(F^2^) + ( 0.00P)^2^ + 0.07P]
,where P=(max(Fo^2^,0) + 2Fc^2^)/3
;
_refine_ls_weighting_scheme calc
_refine_ls_wR_factor_all 0.0646
_refine_ls_wR_factor_gt 0.047
_refine_ls_wR_factor_ref 0.047
_reflns_number_gt 4858
_reflns_number_total 7172
_reflns_threshold_expression I>3.0\s(I)
_cod_data_source_file c0dt00084a.txt
_cod_data_source_block 4
_cod_depositor_comments
;
The following automatic conversions were performed:

'_symmetry_cell_setting' value 'Monoclinic' changed to 'monoclinic'
according to /home/saulius/struct/CIF-dictionaries/cif_core.dic
dictionary named 'cif_core.dic' version 2.4.2 from 2011-04-26.

Automatic conversion script
Id: cif_fix_values 1891 2012-01-12 08:04:46Z andrius 
;
_cod_original_formula_sum 'C30 H30 Br2 N4 O2 S2 Zn1'
_cod_database_code 7025963

loop_
_symmetry_equiv_pos_as_xyz
x,y,z
-x,-y,-z
-x+1/2,y+1/2,-z+1/2
x+1/2,-y+1/2,z+1/2

loop_
_atom_site_label
_atom_site_type_symbol
_atom_site_fract_x
_atom_site_fract_y
_atom_site_fract_z
_atom_site_U_iso_or_equiv
_atom_site_adp_type
_atom_site_occupancy
_atom_site_disorder_group
C2 C 0.6543(3) 0.2361(3) 0.1000(2) 0.027 Uani 1 .
C4 C 0.5940(4) 0.3708(3) 0.2503(3) 0.0375 Uani 1 .
C5 C 0.6554(4) 0.4423(3) 0.2829(3) 0.0403 Uani 1 .
C6 C 0.7509(4) 0.4687(3) 0.2597(3) 0.0378 Uani 1 .
C7 C 0.7867(4) 0.4231(3) 0.2037(3) 0.0321 Uani 1 .
C8 C 0.7252(3) 0.3502(3) 0.1695(2) 0.0272 Uani 1 .
C9 C 0.6304(3) 0.3254(3) 0.1934(3) 0.0294 Uani 1 .
C10 C 0.6324(3) 0.1637(3) 0.0427(3) 0.0266 Uani 1 .
C11 C 0.5350(4) 0.1607(3) -0.0257(3) 0.0332 Uani 1 .
C12 C 0.5189(4) 0.0913(3) -0.0785(3) 0.0457 Uani 1 .
C13 C 0.5967(5) 0.0253(3) -0.0636(3) 0.0482 Uani 1 .
C14 C 0.6917(4) 0.0276(3) 0.0044(3) 0.0405 Uani 1 .
C16 C 0.7088(4) 0.0962(3) 0.0576(3) 0.0324 Uani 1 .
C17 C 0.7196(3) 0.2837(3) -0.1083(2) 0.0245 Uani 1 .
C19 C 0.7625(4) 0.0977(3) -0.2177(3) 0.0364 Uani 1 .
C20 C 0.8488(4) 0.0395(3) -0.1876(3) 0.0372 Uani 1 .
C21 C 0.9281(4) 0.0486(3) -0.1098(3) 0.0321 Uani 1 .
C22 C 0.9249(3) 0.1159(3) -0.0594(2) 0.0271 Uani 1 .
C23 C 0.8379(3) 0.1753(3) -0.0881(2) 0.0227 Uani 1 .
C24 C 0.7585(3) 0.1659(3) -0.1660(2) 0.0261 Uani 1 .
C25 C 0.6684(3) 0.3659(3) -0.0995(2) 0.0286 Uani 1 .
C26 C 0.5503(4) 0.3791(3) -0.1151(3) 0.0344 Uani 1 .
C27 C 0.5110(4) 0.4601(4) -0.1024(3) 0.0456 Uani 1 .
C28 C 0.5857(5) 0.5264(3) -0.0761(3) 0.0493 Uani 1 .
C29 C 0.7020(4) 0.5144(3) -0.0627(3) 0.0411 Uani 1 .
C30 C 0.7420(4) 0.4354(3) -0.0747(3) 0.0347 Uani 1 .
C36 C 0.2949(5) 0.1717(6) 0.1559(7) 0.0678 Uani 0.65 1
C37 C 0.2674(9) 0.2529(6) 0.1051(7) 0.0723 Uani 0.65 1
C38 C 0.3115(10) 0.2079(11) 0.1545(11) 0.0649 Uani 0.35 2
C39 C 0.2320(14) 0.2029(13) 0.0659(10) 0.0676 Uani 0.35 2
C41 C 0.5309(7) 0.1577(6) 0.3744(5) 0.1033 Uani 1 .
C42 C 0.6488(6) 0.1497(6) 0.3654(5) 0.0998 Uani 1 .
H3 H 0.5306 0.2251 0.1496 0.035 Uiso 1 .
H4 H 0.5308 0.354 0.2649 0.0454 Uiso 1 .
H5 H 0.634 0.4753 0.3214 0.049 Uiso 1 .
H6 H 0.7906 0.5179 0.2826 0.045 Uiso 1 .
H7 H 0.8489 0.439 0.1877 0.0386 Uiso 1 .
H12 H 0.4552 0.0893 -0.1235 0.0543 Uiso 1 .
H13 H 0.5833 -0.0208 -0.0984 0.0577 Uiso 1 .
H14 H 0.7444 -0.0166 0.0147 0.0478 Uiso 1 .
H15 H 0.7734 0.0968 0.1031 0.0386 Uiso 1 .
H18 H 0.6279 0.2435 -0.2178 0.0338 Uiso 1 .
H19 H 0.7104 0.0925 -0.2689 0.0438 Uiso 1 .
H20 H 0.854 -0.0066 -0.2201 0.0451 Uiso 1 .
H21 H 0.9844 0.0084 -0.0924 0.0378 Uiso 1 .
H22 H 0.9781 0.1224 -0.0075 0.0319 Uiso 1 .
H27 H 0.4326 0.4689 -0.1134 0.0551 Uiso 1 .
H28 H 0.5585 0.5784 -0.0661 0.0592 Uiso 1 .
H29 H 0.7535 0.5589 -0.0457 0.049 Uiso 1 .
H30 H 0.8193 0.4275 -0.0675 0.042 Uiso 1 .
H35 H 0.4302 0.1366 0.2178 0.0679 Uiso 1 .
H40 H 0.4965 0.0449 0.3325 0.1425 Uiso 1 .
H361 H 0.2784 0.1786 0.2063 0.0833 Uiso 0.65 1
H362 H 0.2523 0.1251 0.1265 0.0833 Uiso 0.65 1
H371 H 0.1885 0.2661 0.0927 0.0891 Uiso 0.65 1
H372 H 0.3117 0.2983 0.1353 0.0891 Uiso 0.65 1
H373 H 0.2857 0.2449 0.0555 0.0891 Uiso 0.65 1
H381 H 0.3304 0.2653 0.1705 0.0792 Uiso 0.35 2
H382 H 0.2691 0.1842 0.1872 0.0792 Uiso 0.35 2
H391 H 0.1651 0.2354 0.0611 0.0835 Uiso 0.35 2
H392 H 0.2726 0.2271 0.0322 0.0835 Uiso 0.35 2
H393 H 0.2112 0.146 0.0489 0.0835 Uiso 0.35 2
H411 H 0.5316 0.1466 0.4291 0.1201 Uiso 1 .
H412 H 0.5008 0.213 0.3587 0.1201 Uiso 1 .
H421 H 0.6996 0.1894 0.4 0.1151 Uiso 1 .
H422 H 0.6759 0.0935 0.3804 0.1151 Uiso 1 .
H423 H 0.645 0.16 0.31 0.1151 Uiso 1 .
N1 N 0.7396(3) 0.2926(2) 0.1110(2) 0.025 Uani 1 .
N3 N 0.5885(3) 0.2536(2) 0.1482(2) 0.0293 Uani 1 .
N16 N 0.8106(3) 0.2497(2) -0.05250(19) 0.024 Uani 1 .
N18 N 0.6861(3) 0.2350(2) -0.1765(2) 0.0282 Uani 1 .
O35 O 0.4130(3) 0.1595(2) 0.1692(3) 0.0563 Uani 1 .
O40 O 0.4665(6) 0.0941(4) 0.3175(4) 0.1227 Uani 1 .
S31 S 0.43262(10) 0.24450(9) -0.04608(7) 0.0417 Uani 1 .
S32 S 0.44610(9) 0.29688(9) -0.15257(7) 0.04 Uani 1 .
Zn1 Zn 0.87548(4) 0.28323(3) 0.06823(3) 0.0231 Uani 1 .
Br33 Br 0.99409(3) 0.17588(3) 0.15613(2) 0.0284 Uani 1 .
Br34 Br 0.99949(4) 0.40488(3) 0.08761(3) 0.035 Uani 1 .

loop_
_atom_site_aniso_label
_atom_site_aniso_U_11
_atom_site_aniso_U_22
_atom_site_aniso_U_33
_atom_site_aniso_U_23
_atom_site_aniso_U_13
_atom_site_aniso_U_12
C2 0.025(2) 0.030(2) 0.025(2) 0.0006(17) 0.0056(17) 0.0019(17)
C4 0.038(3) 0.043(3) 0.038(3) -0.003(2) 0.021(2) 0.000(2)
C5 0.037(3) 0.050(3) 0.038(3) -0.013(2) 0.017(2) 0.005(2)
C6 0.036(2) 0.037(3) 0.038(3) -0.015(2) 0.009(2) -0.001(2)
C7 0.029(2) 0.032(3) 0.035(2) -0.0030(19) 0.0084(19) -0.0001(18)
C8 0.023(2) 0.032(2) 0.025(2) -0.0011(18) 0.0052(17) 0.0066(17)
C9 0.024(2) 0.035(2) 0.029(2) 0.0001(19) 0.0078(18) 0.0019(18)
C10 0.026(2) 0.027(2) 0.028(2) 0.0000(17) 0.0102(18) -0.0046(17)
C11 0.034(2) 0.039(3) 0.028(2) 0.0021(19) 0.0111(19) -0.006(2)
C12 0.047(3) 0.054(3) 0.030(2) -0.005(2) 0.002(2) -0.013(3)
C13 0.069(4) 0.040(3) 0.040(3) -0.011(2) 0.024(3) -0.015(3)
C14 0.051(3) 0.027(3) 0.048(3) -0.001(2) 0.021(2) -0.005(2)
C16 0.033(2) 0.032(2) 0.034(2) 0.0000(19) 0.013(2) -0.0052(19)
C17 0.0210(19) 0.029(2) 0.023(2) 0.0046(17) 0.0073(16) -0.0006(16)
C19 0.039(2) 0.040(3) 0.025(2) -0.003(2) 0.0010(19) -0.002(2)
C20 0.051(3) 0.031(3) 0.032(2) -0.006(2) 0.015(2) 0.000(2)
C21 0.040(2) 0.029(2) 0.029(2) 0.0052(18) 0.013(2) 0.0108(19)
C22 0.029(2) 0.033(2) 0.0187(19) 0.0023(17) 0.0060(17) 0.0018(18)
C23 0.0223(19) 0.028(2) 0.0195(19) -0.0004(16) 0.0084(16) -0.0043(16)
C24 0.024(2) 0.032(2) 0.0212(19) 0.0069(17) 0.0053(16) -0.0020(17)
C25 0.028(2) 0.034(2) 0.022(2) 0.0062(18) 0.0041(17) 0.0049(18)
C26 0.026(2) 0.051(3) 0.025(2) 0.008(2) 0.0058(18) 0.010(2)
C27 0.038(3) 0.056(4) 0.042(3) 0.015(2) 0.013(2) 0.025(2)
C28 0.059(3) 0.038(3) 0.051(3) 0.006(2) 0.018(3) 0.019(3)
C29 0.047(3) 0.032(3) 0.041(3) 0.003(2) 0.008(2) 0.009(2)
C30 0.033(2) 0.035(3) 0.034(2) 0.009(2) 0.006(2) 0.010(2)
C36 0.049(2) 0.065(4) 0.097(4) -0.001(4) 0.034(3) -0.009(3)
C37 0.057(4) 0.074(5) 0.098(5) 0.006(4) 0.040(4) -0.004(4)
C38 0.053(4) 0.062(5) 0.089(5) -0.004(5) 0.035(4) -0.007(3)
C39 0.059(5) 0.068(6) 0.086(5) 0.000(6) 0.038(5) -0.007(5)
C41 0.124(4) 0.109(4) 0.086(4) 0.011(3) 0.047(4) -0.014(4)
C42 0.114(5) 0.105(5) 0.084(4) 0.013(4) 0.035(4) -0.010(4)
N1 0.0227(16) 0.0272(19) 0.0236(17) -0.0010(14) 0.0049(14) 0.0002(14)
N3 0.0275(18) 0.032(2) 0.0315(19) -0.0028(16) 0.0140(16) -0.0060(16)
N16 0.0201(16) 0.0273(18) 0.0233(17) 0.0000(14) 0.0047(14) 0.0014(14)
N18 0.0211(17) 0.038(2) 0.0209(17) 0.0016(15) -0.0003(14) 0.0050(15)
O35 0.0482(19) 0.056(2) 0.076(2) -0.0091(19) 0.0350(19) -0.0133(17)
O40 0.159(5) 0.100(4) 0.099(4) 0.028(3) 0.024(4) -0.032(3)
S31 0.0294(6) 0.0620(8) 0.0353(6) 0.0114(6) 0.0122(5) 0.0058(6)
S32 0.0239(5) 0.0629(9) 0.0303(6) 0.0126(6) 0.0043(5) 0.0026(5)
Zn1 0.0206(2) 0.0272(3) 0.0208(2) -0.00109(19) 0.00519(18) 0.00107(19)
Br33 0.0281(2) 0.0295(2) 0.0225(2) -0.00159(17) 0.00037(16) 0.00388(17)
Br34 0.0292(2) 0.0345(3) 0.0396(3) -0.0021(2) 0.00821(19) -0.00655(19)

loop_
_atom_type_symbol
_atom_type_scat_dispersion_real
_atom_type_scat_dispersion_imag
_atom_type_scat_source
C 0.0033 0.0016 'International Tables Vol C 4.2.6.8 and 6.1.1.4'
H 0 0 'International Tables Vol C 4.2.6.8 and 6.1.1.4'
Br -0.2901 2.4595 'International Tables Vol C 4.2.6.8 and 6.1.1.4'
N 0.0061 0.0033 'International Tables Vol C 4.2.6.8 and 6.1.1.4'
O 0.0106 0.006 'International Tables Vol C 4.2.6.8 and 6.1.1.4'
S 0.1246 0.1234 'International Tables Vol C 4.2.6.8 and 6.1.1.4'
Zn 0.2839 1.4301 'International Tables Vol C 4.2.6.8 and 6.1.1.4'

loop_
_geom_angle_atom_site_label_1
_geom_angle_atom_site_label_2
_geom_angle_atom_site_label_3
_geom_angle
_geom_angle_publ_flag
C10 C2 N1 125.5(4) yes
C10 C2 N3 122.9(4) yes
N1 C2 N3 111.6(4) yes
C5 C4 C9 116.8(4) yes
C5 C4 H4 121.8 no
C9 C4 H4 121.4 no
C4 C5 C6 121.8(4) yes
C4 C5 H5 120.1 no
C6 C5 H5 118.1 no
C5 C6 C7 121.0(4) yes
C5 C6 H6 119.8 no
C7 C6 H6 119.2 no
C6 C7 C8 118.2(4) yes
C6 C7 H7 122.6 no
C8 C7 H7 119.3 no
C7 C8 C9 119.8(4) yes
C7 C8 N1 131.1(4) yes
C9 C8 N1 109.1(4) yes
C8 C9 C4 122.5(4) yes
C8 C9 N3 105.4(3) yes
C4 C9 N3 132.1(4) yes
C2 C10 C11 121.3(4) yes
C2 C10 C16 119.6(4) yes
C11 C10 C16 119.1(4) yes
C10 C11 C12 119.1(4) yes
C10 C11 S31 120.9(3) yes
C12 C11 S31 120.0(4) yes
C11 C12 C13 121.0(5) yes
C11 C12 H12 119.3 no
C13 C12 H12 119.7 no
C12 C13 C14 119.9(5) yes
C12 C13 H13 119.7 no
C14 C13 H13 120.4 no
C13 C14 C16 119.7(5) yes
C13 C14 H14 120.3 no
C16 C14 H14 120 no
C10 C16 C14 121.1(4) yes
C10 C16 H15 120.2 no
C14 C16 H15 118.7 no
C25 C17 N16 124.7(4) yes
C25 C17 N18 124.2(4) yes
N16 C17 N18 111.0(4) yes
C20 C19 C24 116.4(4) yes
C20 C19 H19 122.1 no
C24 C19 H19 121.5 no
C19 C20 C21 121.5(4) yes
C19 C20 H20 118.8 no
C21 C20 H20 119.8 no
C20 C21 C22 122.2(4) yes
C20 C21 H21 118.5 no
C22 C21 H21 119.3 no
C21 C22 C23 117.5(4) yes
C21 C22 H22 122.4 no
C23 C22 H22 120.1 no
C22 C23 C24 120.2(4) yes
C22 C23 N16 131.6(4) yes
C24 C23 N16 108.2(3) yes
C19 C24 C23 122.3(4) yes
C19 C24 N18 131.8(4) yes
C23 C24 N18 105.9(4) yes
C17 C25 C26 124.1(4) yes
C17 C25 C30 117.5(4) yes
C26 C25 C30 118.4(4) yes
C25 C26 C27 119.2(5) yes
C25 C26 S32 122.9(4) yes
C27 C26 S32 117.9(3) yes
C26 C27 C28 120.9(4) yes
C26 C27 H27 119.1 no
C28 C27 H27 120 no
C27 C28 C29 120.3(5) yes
C27 C28 H28 119.4 no
C29 C28 H28 120.3 no
C28 C29 C30 119.6(5) yes
C28 C29 H29 121.2 no
C30 C29 H29 119.2 no
C25 C30 C29 121.6(4) yes
C25 C30 H30 118.5 no
C29 C30 H30 119.9 no
C37 C36 H361 110.6 no
C37 C36 H362 110.6 no
H361 C36 H362 109.5 no
C37 C36 O35 104.1(6) yes
H361 C36 O35 111.3 no
H362 C36 O35 110.7 no
C36 C37 H371 110.1 no
C36 C37 H372 109.2 no
H371 C37 H372 109.5 no
C36 C37 H373 109.2 no
H371 C37 H373 109.5 no
H372 C37 H373 109.5 no
C39 C38 H381 111 no
C39 C38 H382 105.4 no
H381 C38 H382 109.5 no
C39 C38 O35 114.1(12) yes
H381 C38 O35 109.5 no
H382 C38 O35 107.3 no
C38 C39 H391 109.3 no
C38 C39 H392 106.7 no
H391 C39 H392 109.5 no
C38 C39 H393 112.4 no
H391 C39 H393 109.5 no
H392 C39 H393 109.5 no
C42 C41 H411 111.4 no
C42 C41 H412 110.5 no
H411 C41 H412 109.5 no
C42 C41 O40 102.5(7) yes
H411 C41 O40 112 no
H412 C41 O40 110.8 no
C41 C42 H421 110.4 no
C41 C42 H422 108.5 no
H421 C42 H422 109.5 no
C41 C42 H423 109.4 no
H421 C42 H423 109.5 no
H422 C42 H423 109.5 no
C8 N1 C2 105.3(3) yes
C8 N1 Zn1 127.3(3) yes
C2 N1 Zn1 126.6(3) yes
C9 N3 C2 108.6(3) yes
C9 N3 H3 126.1 no
C2 N3 H3 125.2 no
C23 N16 C17 106.3(3) yes
C23 N16 Zn1 125.6(3) yes
C17 N16 Zn1 126.9(3) yes
C24 N18 C17 108.7(3) yes
C24 N18 H18 125.2 no
C17 N18 H18 126.1 no
C36 O35 H35 98.5 no
C41 O40 H40 108.9 no
C11 S31 S32 103.07(15) yes
C26 S32 S31 102.35(15) yes
N16 Zn1 N1 106.00(13) yes
N16 Zn1 Br33 114.98(10) yes
N1 Zn1 Br33 103.38(10) yes
N16 Zn1 Br34 112.28(10) yes
N1 Zn1 Br34 116.76(10) yes
Br33 Zn1 Br34 103.43(2) yes

loop_
_geom_bond_atom_site_label_1
_geom_bond_atom_site_label_2
_geom_bond_distance
_geom_bond_publ_flag
C2 C10 1.473(6) yes
C2 N1 1.342(5) yes
C2 N3 1.349(5) yes
C4 C5 1.373(7) yes
C4 C9 1.389(6) yes
C4 H4 0.923 no
C5 C6 1.412(7) yes
C5 H5 0.936 no
C6 C7 1.373(6) yes
C6 H6 0.934 no
C7 C8 1.399(6) yes
C7 H7 0.922 no
C8 C9 1.402(6) yes
C8 N1 1.400(5) yes
C9 N3 1.376(5) yes
C10 C11 1.396(6) yes
C10 C16 1.387(6) yes
C11 C12 1.392(7) yes
C11 S31 1.780(5) yes
C12 C13 1.381(8) yes
C12 H12 0.915 no
C13 C14 1.374(7) yes
C13 H13 0.921 no
C14 C16 1.385(6) yes
C14 H14 0.928 no
C16 H15 0.927 no
C17 C25 1.465(6) yes
C17 N16 1.340(5) yes
C17 N18 1.350(5) yes
C19 C20 1.376(6) yes
C19 C24 1.400(6) yes
C19 H19 0.918 no
C20 C21 1.396(6) yes
C20 H20 0.928 no
C21 C22 1.374(6) yes
C21 H21 0.917 no
C22 C23 1.390(6) yes
C22 H22 0.934 no
C23 C24 1.399(5) yes
C23 N16 1.406(5) yes
C24 N18 1.380(5) yes
C25 C26 1.408(6) yes
C25 C30 1.398(6) yes
C26 C27 1.402(7) yes
C26 S32 1.793(5) yes
C27 C28 1.370(8) yes
C27 H27 0.933 no
C28 C29 1.389(7) yes
C28 H28 0.92 no
C29 C30 1.374(6) yes
C29 H29 0.928 no
C30 H30 0.928 no
C36 C37 1.523(5) yes
C36 H361 0.95 no
C36 H362 0.95 no
C36 O35 1.411(5) yes
C37 H371 0.95 no
C37 H372 0.95 no
C37 H373 0.95 no
C38 C39 1.535(5) yes
C38 H381 0.95 no
C38 H382 0.95 no
C38 O35 1.415(5) yes
C39 H391 0.95 no
C39 H392 0.95 no
C39 H393 0.95 no
C41 C42 1.509(5) yes
C41 H411 0.95 no
C41 H412 0.95 no
C41 O40 1.451(10) yes
C42 H421 0.95 no
C42 H422 0.95 no
C42 H423 0.95 no
H3 N3 0.847 no
H18 N18 0.849 no
H35 O35 0.871 no
H40 O40 0.86 no
N1 Zn1 2.024(3) yes
N16 Zn1 2.044(3) yes
S31 S32 2.0532(16) yes
Zn1 Br33 2.4274(6) yes
Zn1 Br34 2.4035(6) yes
